data_7008946
loop_
_publ_author_name
'Chia, Li Mei Lindy'
'Radojevic, Sanja'
'Scowen, Ian J.'
'McPartlin, Mary'
'Halcrow, Malcolm A.'

_publ_section_title
;
 Steric control of the reactivity of moderately hindered
 tris(pyrazolyl)borates with copper(II) salts&#x200A;&#x2020;
;
_journal_issue 2
_journal_name_full 'Journal of the Chemical Society, Dalton Transactions'
_journal_page_first 133
_journal_paper_doi 10.1039/a907258f
_journal_year 2000
_chemical_formula_sum 'C45 H66 B Cu N10'
_chemical_formula_weight 821.43
_chemical_name_systematic
; 
[5-Cyclohexylpyrazole][5-cyclohexylpyrazolato][hydrido-tris-{3-cyclohexyl-
pyrazol-1-yl}borato]copper(II)
;
_space_group_IT_number 14
_symmetry_cell_setting monoclinic
_symmetry_space_group_name_Hall '-P 2yn'
_symmetry_space_group_name_H-M 'P 1 21/n 1'
_atom_sites_solution_hydrogens geom
_atom_sites_solution_primary direct
_atom_sites_solution_secondary difmap
_audit_creation_method SHELXL-97
_cell_angle_alpha 90.00
_cell_angle_beta 95.435(15)
_cell_angle_gamma 90.00
_cell_formula_units_Z 4
_cell_length_a 11.4095(17)
_cell_length_b 21.315(4)
_cell_length_c 18.692(4)
_cell_measurement_reflns_used 39
_cell_measurement_temperature 223(2)
_cell_measurement_theta_max 11.00
_cell_measurement_theta_min 2.24
_cell_volume 4525.3(15)
_computing_cell_refinement 'Bruker XSCANS'
_computing_data_collection 'Bruker XSCANS'
_computing_data_reduction 'Bruker SHELXTL'
_computing_molecular_graphics 'Bruker SHELXTL'
_computing_publication_material 'Bruker SHELXTL'
_computing_structure_refinement 'SHELXL-97 (Sheldrick, 1997)'
_computing_structure_solution 'SHELXS-97 (Sheldrick, 1990)'
_diffrn_ambient_temperature 223(2)
_diffrn_measured_fraction_theta_full 1.000
_diffrn_measured_fraction_theta_max 1.000
_diffrn_measurement_device_type 'Bruker P4'
_diffrn_measurement_method theta/2theta
_diffrn_radiation_monochromator graphite
_diffrn_radiation_source 'fine-focus sealed tube'
_diffrn_radiation_type MoK\a
_diffrn_radiation_wavelength 0.71073
_diffrn_reflns_av_R_equivalents 0.0543
_diffrn_reflns_av_sigmaI/netI 0.1614
_diffrn_reflns_limit_h_max 12
_diffrn_reflns_limit_h_min -1
_diffrn_reflns_limit_k_max 23
_diffrn_reflns_limit_k_min -1
_diffrn_reflns_limit_l_max 20
_diffrn_reflns_limit_l_min -20
_diffrn_reflns_number 7882
_diffrn_reflns_theta_full 23.00
_diffrn_reflns_theta_max 23.00
_diffrn_reflns_theta_min 1.91
_diffrn_standards_decay_% 2
_diffrn_standards_interval_count 97
_diffrn_standards_number 3
_exptl_absorpt_coefficient_mu 0.525
_exptl_absorpt_correction_T_max 0.96203
_exptl_absorpt_correction_T_min 0.24587
_exptl_absorpt_correction_type empirical
_exptl_crystal_colour blue
_exptl_crystal_density_diffrn 1.206
_exptl_crystal_density_method 'not measured'
_exptl_crystal_description block
_exptl_crystal_F_000 1760
_exptl_crystal_size_max 0.38
_exptl_crystal_size_mid 0.40
_exptl_crystal_size_min 0.38
_refine_diff_density_max 0.421
_refine_diff_density_min -0.407
_refine_diff_density_rms 0.070
_refine_ls_extinction_method none
_refine_ls_goodness_of_fit_ref 0.922
_refine_ls_hydrogen_treatment mixed
_refine_ls_matrix_type full
_refine_ls_number_parameters 514
_refine_ls_number_reflns 6306
_refine_ls_number_restraints 168
_refine_ls_restrained_S_all 0.918
_refine_ls_R_factor_all 0.1988
_refine_ls_R_factor_gt 0.0734
_refine_ls_shift/su_max 0.011
_refine_ls_shift/su_mean 0.001
_refine_ls_structure_factor_coef Fsqd
_refine_ls_weighting_details 'calc w=1/[\s^2^(Fo^2^)+(0.1108P)^2^+0.0000P] where P=(Fo^2^+2Fc^2^)/3'
_refine_ls_weighting_scheme calc
_refine_ls_wR_factor_gt 0.1719
_refine_ls_wR_factor_ref 0.2647
_reflns_number_gt 2084
_reflns_number_total 6306
_reflns_threshold_expression >2sigma(I)
_cod_data_source_file a907258f.txt
_cod_data_source_block sy345/lc80
_cod_depositor_comments
;
The following automatic conversions were performed:
'_symmetry_cell_setting' value 'Monoclinic' changed to 'monoclinic'
according to '/home/saulius/struct/CIF-dictionaries/cif_core.dic'
dictionary named 'cif_core.dic' version 2.4.1 from 2010-06-29.

Automatic conversion script
Id: cif_fix_enum 1527 2010-12-29 10:47:43Z saulius 
;
_cod_original_cell_volume 4525.5(14)
_cod_original_sg_symbol_H-M P2(1)/n
_cod_database_code 7008946

loop_
_symmetry_equiv_pos_as_xyz
'x, y, z'
'-x+1/2, y+1/2, -z+1/2'
'-x, -y, -z'
'x-1/2, -y-1/2, z-1/2'

loop_
_atom_site_label
_atom_site_type_symbol
_atom_site_fract_x
_atom_site_fract_y
_atom_site_fract_z
_atom_site_U_iso_or_equiv
_atom_site_adp_type
_atom_site_occupancy
_atom_site_symmetry_multiplicity
_atom_site_calc_flag
_atom_site_refinement_flags
_atom_site_disorder_assembly
_atom_site_disorder_group
Cu Cu -0.55141(10) 0.33570(6) -0.34055(6) 0.0610(4) Uani 1 1 d . . .
N1 N -0.5259(7) 0.3654(3) -0.2401(4) 0.056(2) Uani 1 1 d D . .
N11 N -0.4206(6) 0.3601(3) -0.1975(4) 0.056(2) Uani 1 1 d D . .
N2 N -0.3909(6) 0.3641(3) -0.3619(4) 0.059(2) Uani 1 1 d D . .
N21 N -0.2984(7) 0.3656(4) -0.3086(4) 0.065(2) Uani 1 1 d D . .
N3 N -0.7015(6) 0.2907(4) -0.3195(4) 0.063(2) Uani 1 1 d D . .
N31 N -0.7980(7) 0.3005(4) -0.3684(4) 0.066(2) Uani 1 1 d D . .
N4 N -0.5805(7) 0.2918(4) -0.4385(4) 0.061(2) Uani 1 1 d D . .
N41 N -0.6887(6) 0.3035(3) -0.4755(4) 0.058(2) Uani 1 1 d D . .
N5 N -0.6507(7) 0.4173(4) -0.3846(4) 0.074(2) Uani 1 1 d D . .
N51 N -0.7561(7) 0.4038(4) -0.4234(4) 0.073(3) Uani 1 1 d D . .
C11 C -0.6058(9) 0.3892(5) -0.1998(6) 0.072(3) Uani 1 1 d D . .
H11 H -0.6850 0.3970 -0.2160 0.087 Uiso 1 1 calc R . .
C12 C -0.5558(9) 0.4007(5) -0.1319(5) 0.072(3) Uani 1 1 d D . .
H12 H -0.5927 0.4174 -0.0932 0.087 Uiso 1 1 calc R . .
C13 C -0.4389(8) 0.3826(4) -0.1319(4) 0.059(3) Uani 1 1 d D . .
C14 C -0.3423(8) 0.3873(4) -0.0728(4) 0.061(3) Uani 1 1 d D . .
H14 H -0.2769 0.3610 -0.0868 0.073 Uiso 1 1 calc R . .
C15 C -0.3750(8) 0.3622(5) -0.0010(4) 0.077(3) Uani 1 1 d D . .
H15A H -0.4440 0.3850 0.0127 0.093 Uiso 1 1 calc R . .
H15B H -0.3965 0.3179 -0.0066 0.093 Uiso 1 1 calc R . .
C16 C -0.2756(10) 0.3686(5) 0.0584(5) 0.084(4) Uani 1 1 d D . .
H16A H -0.3040 0.3561 0.1041 0.101 Uiso 1 1 calc R . .
H16B H -0.2114 0.3403 0.0487 0.101 Uiso 1 1 calc R . .
C17 C -0.2294(10) 0.4343(5) 0.0648(5) 0.088(4) Uani 1 1 d D . .
H17A H -0.2904 0.4618 0.0813 0.106 Uiso 1 1 calc R . .
H17B H -0.1615 0.4355 0.1011 0.106 Uiso 1 1 calc R . .
C18 C -0.1932(10) 0.4588(5) -0.0048(5) 0.097(4) Uani 1 1 d D . .
H18A H -0.1259 0.4347 -0.0187 0.117 Uiso 1 1 calc R . .
H18B H -0.1689 0.5028 0.0011 0.117 Uiso 1 1 calc R . .
C19 C -0.2949(10) 0.4540(5) -0.0639(5) 0.092(4) Uani 1 1 d D . .
H19A H -0.3586 0.4820 -0.0523 0.110 Uiso 1 1 calc R . .
H19B H -0.2679 0.4680 -0.1095 0.110 Uiso 1 1 calc R . .
C21 C -0.3490(10) 0.3845(5) -0.4216(5) 0.080(3) Uani 1 1 d D . .
H21 H -0.3932 0.3876 -0.4665 0.096 Uiso 1 1 calc R . .
C22 C -0.2331(10) 0.4005(5) -0.4088(5) 0.084(4) Uani 1 1 d D . .
H22 H -0.1838 0.4159 -0.4424 0.100 Uiso 1 1 calc R . .
C23 C -0.2031(8) 0.3896(5) -0.3367(5) 0.064(3) Uani 1 1 d D . .
C24 C -0.0876(9) 0.3976(5) -0.2934(5) 0.075(3) Uani 1 1 d D . .
H24 H -0.0262 0.3809 -0.3222 0.090 Uiso 1 1 calc R . .
C25 C -0.0613(13) 0.4649(6) -0.2798(9) 0.211(11) Uani 1 1 d D . .
H25A H -0.1206 0.4826 -0.2509 0.253 Uiso 1 1 calc R . .
H25B H -0.0664 0.4873 -0.3257 0.253 Uiso 1 1 calc R . .
C26 C 0.0629(12) 0.4750(7) -0.2399(8) 0.175(9) Uani 1 1 d D . .
H26A H 0.1234 0.4583 -0.2686 0.210 Uiso 1 1 calc R . .
H26B H 0.0777 0.5198 -0.2318 0.210 Uiso 1 1 calc R . .
C27 C 0.0660(12) 0.4415(6) -0.1703(6) 0.124(5) Uani 1 1 d D . .
H27A H 0.1430 0.4478 -0.1433 0.148 Uiso 1 1 calc R . .
H27B H 0.0059 0.4589 -0.1419 0.148 Uiso 1 1 calc R . .
C28 C 0.0447(10) 0.3734(7) -0.1811(7) 0.134(6) Uani 1 1 d D . .
H28A H 0.0470 0.3522 -0.1345 0.160 Uiso 1 1 calc R . .
H28B H 0.1063 0.3553 -0.2079 0.160 Uiso 1 1 calc R . .
C29 C -0.0768(10) 0.3637(8) -0.2233(6) 0.155(7) Uani 1 1 d D . .
H29A H -0.0894 0.3187 -0.2321 0.186 Uiso 1 1 calc R . .
H29B H -0.1382 0.3785 -0.1941 0.186 Uiso 1 1 calc R . .
C31 C -0.8840(9) 0.2653(5) -0.3465(6) 0.077(3) Uani 1 1 d D . .
H31 H -0.9602 0.2625 -0.3702 0.093 Uiso 1 1 calc R . .
C32 C -0.8471(9) 0.2342(5) -0.2856(6) 0.078(3) Uani 1 1 d D . .
H32 H -0.8923 0.2077 -0.2589 0.094 Uiso 1 1 calc R . .
C33 C -0.7288(8) 0.2493(5) -0.2703(5) 0.062(3) Uani 1 1 d D . .
C34 C -0.6386(8) 0.2264(4) -0.2157(4) 0.061(3) Uani 1 1 d D . .
H34 H -0.5914 0.2630 -0.1975 0.074 Uiso 1 1 calc R . .
C35 C -0.5563(10) 0.1820(6) -0.2502(5) 0.104(4) Uani 1 1 d D . .
H35A H -0.5230 0.2037 -0.2898 0.124 Uiso 1 1 calc R . .
H35B H -0.6017 0.1460 -0.2704 0.124 Uiso 1 1 calc R . .
C36 C -0.4563(10) 0.1581(7) -0.1975(6) 0.111(5) Uani 1 1 d D . .
H36A H -0.4092 0.1277 -0.2217 0.133 Uiso 1 1 calc R . .
H36B H -0.4049 0.1933 -0.1815 0.133 Uiso 1 1 calc R . .
C37 C -0.5025(11) 0.1278(5) -0.1334(6) 0.094(4) Uani 1 1 d D . .
H37A H -0.5445 0.0892 -0.1484 0.113 Uiso 1 1 calc R . .
H37B H -0.4365 0.1166 -0.0984 0.113 Uiso 1 1 calc R . .
C38 C -0.5836(10) 0.1709(6) -0.0993(5) 0.092(4) Uani 1 1 d D . .
H38A H -0.5387 0.2069 -0.0791 0.110 Uiso 1 1 calc R . .
H38B H -0.6161 0.1489 -0.0596 0.110 Uiso 1 1 calc R . .
C39 C -0.6845(9) 0.1943(6) -0.1516(5) 0.089(4) Uani 1 1 d D . .
H39A H -0.7347 0.1589 -0.1681 0.107 Uiso 1 1 calc R . .
H39B H -0.7325 0.2240 -0.1269 0.107 Uiso 1 1 calc R . .
C41 C -0.6895(9) 0.2759(5) -0.5396(5) 0.067(3) Uani 1 1 d D . .
H41 H -0.7523 0.2771 -0.5759 0.080 Uiso 1 1 calc R . .
C42 C -0.5849(9) 0.2455(4) -0.5442(5) 0.064(3) Uani 1 1 d D . .
H42 H -0.5621 0.2228 -0.5837 0.077 Uiso 1 1 calc R . .
C43 C -0.5193(8) 0.2550(4) -0.4789(5) 0.058(3) Uani 1 1 d D . .
C44 C -0.4064(8) 0.2269(4) -0.4496(5) 0.063(3) Uani 1 1 d D . .
H44 H -0.3821 0.2479 -0.4033 0.076 Uiso 1 1 calc R . .
C45 C -0.3065(8) 0.2347(5) -0.4977(5) 0.073(3) Uani 1 1 d D . .
H45A H -0.3295 0.2159 -0.5447 0.088 Uiso 1 1 calc R . .
H45B H -0.2919 0.2795 -0.5048 0.088 Uiso 1 1 calc R . .
C46 C -0.1940(9) 0.2036(5) -0.4642(7) 0.100(4) Uani 1 1 d D . .
H46A H -0.1329 0.2073 -0.4975 0.120 Uiso 1 1 calc R . .
H46B H -0.1665 0.2258 -0.4199 0.120 Uiso 1 1 calc R . .
C47 C -0.2107(10) 0.1354(5) -0.4472(6) 0.091(4) Uani 1 1 d D . .
H47A H -0.1377 0.1186 -0.4226 0.109 Uiso 1 1 calc R . .
H47B H -0.2284 0.1119 -0.4919 0.109 Uiso 1 1 calc R . .
C48 C -0.3097(9) 0.1272(5) -0.4001(5) 0.082(3) Uani 1 1 d D . .
H48A H -0.2878 0.1466 -0.3532 0.099 Uiso 1 1 calc R . .
H48B H -0.3229 0.0824 -0.3924 0.099 Uiso 1 1 calc R . .
C49 C -0.4224(8) 0.1570(4) -0.4341(5) 0.066(3) Uani 1 1 d D . .
H49A H -0.4845 0.1519 -0.4018 0.080 Uiso 1 1 calc R . .
H49B H -0.4475 0.1352 -0.4791 0.080 Uiso 1 1 calc R . .
C51 C -0.8066(10) 0.4577(5) -0.4439(6) 0.091(4) Uani 1 1 d D . .
H51 H -0.8786 0.4613 -0.4725 0.109 Uiso 1 1 calc R . .
C52 C -0.7405(10) 0.5071(5) -0.4180(6) 0.093(4) Uani 1 1 d D . .
H52 H -0.7574 0.5500 -0.4244 0.112 Uiso 1 1 calc R . .
C53 C -0.6419(9) 0.4803(5) -0.3799(5) 0.082(3) Uani 1 1 d D . .
C54 C -0.5364(9) 0.5099(4) -0.3410(5) 0.070(3) Uani 1 1 d D . .
H54 H -0.4833 0.4760 -0.3217 0.084 Uiso 1 1 calc R . .
C55 C -0.4700(10) 0.5491(5) -0.3921(5) 0.088(4) Uani 1 1 d D . .
H55A H -0.5216 0.5824 -0.4132 0.105 Uiso 1 1 calc R . .
H55B H -0.4470 0.5225 -0.4312 0.105 Uiso 1 1 calc R . .
C56 C -0.3600(10) 0.5784(6) -0.3521(6) 0.106(4) Uani 1 1 d D . .
H56A H -0.3062 0.5450 -0.3341 0.127 Uiso 1 1 calc R . .
H56B H -0.3195 0.6040 -0.3857 0.127 Uiso 1 1 calc R . .
C57 C -0.3899(12) 0.6185(6) -0.2904(7) 0.114(5) Uani 1 1 d D . .
H57A H -0.4372 0.6545 -0.3086 0.137 Uiso 1 1 calc R . .
H57B H -0.3174 0.6345 -0.2644 0.137 Uiso 1 1 calc R . .
C58 C -0.4579(10) 0.5804(5) -0.2403(6) 0.104(4) Uani 1 1 d D . .
H58A H -0.4809 0.6078 -0.2019 0.124 Uiso 1 1 calc R . .
H58B H -0.4063 0.5477 -0.2180 0.124 Uiso 1 1 calc R . .
C59 C -0.5693(9) 0.5493(5) -0.2778(5) 0.087(4) Uani 1 1 d D . .
H59A H -0.6059 0.5226 -0.2435 0.104 Uiso 1 1 calc R . .
H59B H -0.6262 0.5817 -0.2949 0.104 Uiso 1 1 calc R . .
B1 B -0.7864(10) 0.3353(5) -0.4387(5) 0.067(3) Uani 1 1 d D . .
H1 H -0.8614 0.3325 -0.4699 0.080 Uiso 1 1 calc R . .

loop_
_atom_site_aniso_label
_atom_site_aniso_U_11
_atom_site_aniso_U_22
_atom_site_aniso_U_33
_atom_site_aniso_U_23
_atom_site_aniso_U_13
_atom_site_aniso_U_12
Cu 0.0598(8) 0.0636(8) 0.0587(7) -0.0016(6) 0.0011(6) -0.0001(7)
N1 0.056(5) 0.062(5) 0.050(4) 0.003(4) 0.003(4) -0.012(4)
N11 0.058(5) 0.060(5) 0.049(4) 0.001(4) 0.000(4) -0.011(4)
N2 0.056(5) 0.062(5) 0.059(5) -0.001(4) -0.001(4) -0.007(4)
N21 0.063(5) 0.069(5) 0.062(5) 0.001(4) -0.002(4) -0.015(5)
N3 0.045(5) 0.073(6) 0.069(5) -0.008(5) -0.003(4) -0.002(4)
N31 0.060(6) 0.074(6) 0.062(5) -0.006(4) -0.003(5) 0.002(5)
N4 0.068(6) 0.058(5) 0.055(5) -0.004(4) 0.000(4) -0.001(5)
N41 0.054(5) 0.061(5) 0.058(5) -0.001(4) -0.006(4) -0.002(4)
N5 0.075(6) 0.068(6) 0.074(6) -0.009(5) -0.013(5) 0.008(5)
N51 0.079(6) 0.065(6) 0.071(5) 0.001(4) -0.013(5) 0.018(5)
C11 0.063(7) 0.068(7) 0.087(8) 0.002(6) 0.011(6) 0.005(6)
C12 0.077(8) 0.085(8) 0.057(6) -0.003(6) 0.012(6) 0.013(7)
C13 0.071(7) 0.053(6) 0.052(6) -0.004(5) -0.006(5) -0.002(6)
C14 0.064(7) 0.058(6) 0.060(6) -0.004(5) 0.003(5) 0.012(5)
C15 0.077(8) 0.098(8) 0.059(6) -0.008(6) 0.018(6) -0.026(7)
C16 0.100(9) 0.093(9) 0.058(6) 0.003(6) -0.003(6) -0.011(7)
C17 0.107(9) 0.082(8) 0.069(7) -0.024(6) -0.021(7) 0.017(7)
C18 0.110(10) 0.090(9) 0.086(8) 0.005(7) -0.021(8) -0.033(8)
C19 0.100(9) 0.075(8) 0.094(8) 0.023(6) -0.024(7) -0.022(7)
C21 0.092(9) 0.093(9) 0.053(6) 0.019(6) 0.001(6) -0.017(7)
C22 0.082(8) 0.109(9) 0.059(7) 0.010(6) 0.001(6) -0.037(8)
C23 0.059(7) 0.079(7) 0.053(6) -0.002(5) 0.007(5) -0.008(6)
C24 0.064(7) 0.091(8) 0.071(7) -0.003(6) 0.010(6) -0.007(7)
C25 0.203(18) 0.106(12) 0.29(2) 0.071(13) -0.170(17) -0.057(12)
C26 0.137(14) 0.145(14) 0.223(17) 0.110(13) -0.089(13) -0.075(11)
C27 0.121(12) 0.117(12) 0.124(11) -0.048(10) -0.035(9) -0.009(10)
C28 0.098(11) 0.167(15) 0.130(12) 0.042(11) -0.021(9) -0.058(11)
C29 0.101(11) 0.242(18) 0.113(10) 0.074(11) -0.041(9) -0.101(12)
C31 0.053(7) 0.089(9) 0.090(8) -0.019(7) 0.008(6) -0.002(7)
C32 0.059(7) 0.103(9) 0.075(7) -0.008(7) 0.017(6) -0.016(7)
C33 0.057(7) 0.068(7) 0.064(6) -0.017(6) 0.017(5) -0.007(6)
C34 0.069(7) 0.063(7) 0.053(6) -0.001(5) 0.011(5) 0.003(6)
C35 0.089(9) 0.155(12) 0.069(7) 0.006(8) 0.020(7) 0.037(9)
C36 0.100(10) 0.158(13) 0.077(8) 0.030(9) 0.024(7) 0.041(10)
C37 0.110(10) 0.089(9) 0.083(8) -0.002(7) 0.004(7) 0.027(8)
C38 0.112(10) 0.109(10) 0.056(6) 0.024(7) 0.013(7) -0.009(9)
C39 0.087(9) 0.110(9) 0.074(7) -0.014(7) 0.028(7) 0.003(8)
C41 0.084(8) 0.070(7) 0.046(6) -0.001(5) -0.003(6) -0.022(7)
C42 0.062(7) 0.068(7) 0.064(6) -0.006(5) 0.009(6) 0.003(6)
C43 0.057(7) 0.061(7) 0.055(6) 0.002(5) 0.004(5) -0.018(6)
C44 0.063(7) 0.059(7) 0.068(6) 0.001(5) 0.010(5) -0.006(6)
C45 0.061(7) 0.089(8) 0.074(7) 0.008(6) 0.029(6) -0.011(6)
C46 0.062(8) 0.112(11) 0.131(11) -0.016(9) 0.037(7) 0.000(8)
C47 0.081(9) 0.082(9) 0.114(10) 0.024(7) 0.025(7) 0.012(7)
C48 0.084(8) 0.096(9) 0.071(7) 0.006(6) 0.028(6) -0.001(7)
C49 0.071(7) 0.068(7) 0.062(6) -0.001(5) 0.018(5) 0.001(6)
C51 0.089(9) 0.076(8) 0.100(8) -0.003(7) -0.033(7) 0.014(7)
C52 0.107(10) 0.058(7) 0.108(9) -0.011(7) -0.023(8) 0.016(7)
C53 0.097(9) 0.078(8) 0.067(7) 0.006(6) -0.016(6) 0.005(7)
C54 0.090(8) 0.045(6) 0.071(6) -0.004(5) -0.013(6) 0.001(6)
C55 0.114(10) 0.075(8) 0.072(7) 0.005(6) 0.002(7) 0.004(8)
C56 0.122(11) 0.084(9) 0.112(10) 0.000(8) 0.009(9) -0.022(9)
C57 0.137(13) 0.077(9) 0.123(11) 0.009(9) -0.019(10) -0.035(9)
C58 0.134(12) 0.073(8) 0.098(9) -0.027(7) -0.022(9) 0.003(8)
C59 0.119(10) 0.066(7) 0.073(7) -0.014(6) -0.001(7) 0.004(7)
B1 0.066(8) 0.066(8) 0.065(7) -0.005(7) -0.013(6) 0.009(7)

loop_
_atom_type_symbol
_atom_type_description
_atom_type_scat_dispersion_real
_atom_type_scat_dispersion_imag
_atom_type_scat_source
C C 0.0033 0.0016 'International Tables Vol C Tables 4.2.6.8 and 6.1.1.4'
H H 0.0000 0.0000 'International Tables Vol C Tables 4.2.6.8 and 6.1.1.4'
B B 0.0013 0.0007 'International Tables Vol C Tables 4.2.6.8 and 6.1.1.4'
N N 0.0061 0.0033 'International Tables Vol C Tables 4.2.6.8 and 6.1.1.4'
Cu Cu 0.3201 1.2651 'International Tables Vol C Tables 4.2.6.8 and 6.1.1.4'

loop_
_geom_angle_atom_site_label_1
_geom_angle_atom_site_label_2
_geom_angle_atom_site_label_3
_geom_angle
_geom_angle_site_symmetry_1
_geom_angle_site_symmetry_3
_geom_angle_publ_flag
N1 Cu N2 92.2(3) . . ?
N1 Cu N3 91.0(3) . . ?
N2 Cu N3 169.4(3) . . ?
N1 Cu N4 171.5(3) . . ?
N2 Cu N4 91.9(3) . . ?
N3 Cu N4 83.7(3) . . ?
N1 Cu N5 97.3(3) . . ?
N2 Cu N5 97.8(3) . . ?
N3 Cu N5 91.9(3) . . ?
N4 Cu N5 89.6(3) . . ?
C11 N1 N11 108.0(7) . . ?
C11 N1 Cu 127.6(6) . . ?
N11 N1 Cu 124.2(6) . . ?
C13 N11 N1 107.0(7) . . ?
C21 N2 N21 106.7(8) . . ?
C21 N2 Cu 132.4(6) . . ?
N21 N2 Cu 120.9(6) . . ?
C23 N21 N2 108.4(7) . . ?
C33 N3 N31 109.4(8) . . ?
C33 N3 Cu 134.6(6) . . ?
N31 N3 Cu 115.8(7) . . ?
C31 N31 N3 106.1(8) . . ?
C31 N31 B1 131.8(8) . . ?
N3 N31 B1 121.0(8) . . ?
C43 N4 N41 108.4(7) . . ?
C43 N4 Cu 136.4(6) . . ?
N41 N4 Cu 115.2(6) . . ?
C41 N41 N4 107.4(8) . . ?
C41 N41 B1 131.2(8) . . ?
N4 N41 B1 120.8(7) . . ?
C53 N5 N51 107.4(8) . . ?
C53 N5 Cu 137.1(7) . . ?
N51 N5 Cu 115.2(6) . . ?
C51 N51 N5 107.7(8) . . ?
C51 N51 B1 133.9(8) . . ?
N5 N51 B1 118.2(7) . . ?
N1 C11 C12 110.2(9) . . ?
C11 C12 C13 105.5(9) . . ?
N11 C13 C12 109.3(7) . . ?
N11 C13 C14 122.0(9) . . ?
C12 C13 C14 128.7(9) . . ?
C13 C14 C15 113.8(8) . . ?
C13 C14 C19 112.0(7) . . ?
C15 C14 C19 110.2(8) . . ?
C16 C15 C14 112.6(8) . . ?
C17 C16 C15 112.1(8) . . ?
C18 C17 C16 112.4(9) . . ?
C17 C18 C19 110.6(9) . . ?
C14 C19 C18 112.3(8) . . ?
N2 C21 C22 110.8(9) . . ?
C21 C22 C23 106.0(9) . . ?
N21 C23 C22 108.0(8) . . ?
N21 C23 C24 122.3(8) . . ?
C22 C23 C24 129.6(9) . . ?
C25 C24 C23 111.0(9) . . ?
C25 C24 C29 108.6(11) . . ?
C23 C24 C29 114.8(8) . . ?
C24 C25 C26 112.2(11) . . ?
C27 C26 C25 107.5(11) . . ?
C28 C27 C26 111.2(11) . . ?
C27 C28 C29 109.2(12) . . ?
C24 C29 C28 112.3(9) . . ?
N31 C31 C32 110.9(9) . . ?
C31 C32 C33 106.2(10) . . ?
N3 C33 C32 107.3(9) . . ?
N3 C33 C34 120.5(8) . . ?
C32 C33 C34 132.2(10) . . ?
C33 C34 C39 115.4(8) . . ?
C33 C34 C35 109.5(7) . . ?
C39 C34 C35 109.2(8) . . ?
C34 C35 C36 112.9(9) . . ?
C37 C36 C35 111.2(9) . . ?
C38 C37 C36 110.9(9) . . ?
C37 C38 C39 113.0(9) . . ?
C34 C39 C38 111.0(8) . . ?
N41 C41 C42 109.5(8) . . ?
C41 C42 C43 106.1(9) . . ?
N4 C43 C42 108.5(8) . . ?
N4 C43 C44 121.0(8) . . ?
C42 C43 C44 130.2(9) . . ?
C43 C44 C45 114.3(8) . . ?
C43 C44 C49 110.5(8) . . ?
C45 C44 C49 109.0(8) . . ?
C46 C45 C44 111.0(8) . . ?
C47 C46 C45 112.9(9) . . ?
C46 C47 C48 110.7(10) . . ?
C47 C48 C49 111.0(8) . . ?
C48 C49 C44 112.0(8) . . ?
N51 C51 C52 111.0(9) . . ?
C51 C52 C53 105.0(9) . . ?
N5 C53 C52 108.8(9) . . ?
N5 C53 C54 120.4(9) . . ?
C52 C53 C54 130.7(10) . . ?
C53 C54 C55 110.8(8) . . ?
C53 C54 C59 111.4(9) . . ?
C55 C54 C59 110.9(8) . . ?
C54 C55 C56 110.6(8) . . ?
C57 C56 C55 111.8(10) . . ?
C56 C57 C58 109.7(10) . . ?
C57 C58 C59 113.6(9) . . ?
C54 C59 C58 109.6(9) . . ?
N41 B1 N51 110.4(8) . . ?
N41 B1 N31 107.5(7) . . ?
N51 B1 N31 109.9(7) . . ?

loop_
_geom_bond_atom_site_label_1
_geom_bond_atom_site_label_2
_geom_bond_distance
_geom_bond_site_symmetry_2
_geom_bond_publ_flag
Cu N1 1.976(7) . ?
Cu N2 2.004(8) . ?
Cu N3 2.033(8) . ?
Cu N4 2.055(7) . ?
Cu N5 2.194(8) . ?
N1 C11 1.336(10) . ?
N1 N11 1.382(8) . ?
N11 C13 1.352(9) . ?
N2 C21 1.328(10) . ?
N2 N21 1.381(8) . ?
N21 C23 1.353(10) . ?
N3 C33 1.333(10) . ?
N3 N31 1.379(8) . ?
N31 C31 1.330(10) . ?
N31 B1 1.526(10) . ?
N4 C43 1.331(10) . ?
N4 N41 1.380(8) . ?
N41 C41 1.334(9) . ?
N41 B1 1.522(10) . ?
N5 C53 1.348(10) . ?
N5 N51 1.376(9) . ?
N51 C51 1.325(10) . ?
N51 B1 1.522(10) . ?
C11 C12 1.364(11) . ?
C12 C13 1.388(11) . ?
C13 C14 1.488(9) . ?
C14 C15 1.522(9) . ?
C14 C19 1.524(10) . ?
C15 C16 1.517(10) . ?
C16 C17 1.497(10) . ?
C17 C18 1.497(10) . ?
C18 C19 1.527(10) . ?
C21 C22 1.365(12) . ?
C22 C23 1.379(10) . ?
C23 C24 1.489(10) . ?
C24 C25 1.483(11) . ?
C24 C29 1.491(10) . ?
C25 C26 1.552(11) . ?
C26 C27 1.482(11) . ?
C27 C28 1.482(11) . ?
C28 C29 1.542(10) . ?
C31 C32 1..349(11) . ?
C32 C33 1.390(11) . ?
C33 C34 1.464(10) . ?
C34 C39 1.515(10) . ?
C34 C35 1.519(10) . ?
C35 C36 1.523(10) . ?
C36 C37 1.500(11) . ?
C37 C38 1.489(11) . ?
C38 C39 1.522(10) . ?
C41 C42 1.368(11) . ?
C42 C43 1.386(10) . ?
C43 C44 1.478(10) . ?
C44 C45 1.526(10) . ?
C44 C49 1.532(10) . ?
C45 C46 1.525(10) . ?
C46 C47 1.503(11) . ?
C47 C48 1.506(10) . ?
C48 C49 1.518(10) . ?
C51 C52 1.356(11) . ?
C52 C53 1.396(11) . ?
C53 C54 1.487(10) . ?
C54 C55 1.522(10) . ?
C54 C59 1.525(10) . ?
C55 C56 1.531(11) . ?
C56 C57 1.501(11) . ?
C57 C58 1.509(11) . ?
C58 C59 1.541(10) . ?
